data_4503236
loop_
_publ_author_name
'Harris, Robin K.'
'Hodgkinson, Paul'
'Larsson, Tomas'
'Muruganantham, Amsaveni'
'Ym\'en, Ingvar'
'Yufit, Dmitry S.'
'Zorin, Vadim'

_publ_section_title
;
 Characterization of Polymorphs and Solvates of Terbutaline Sulfate
;
_journal_issue 1
_journal_name_full 'Crystal Growth &amp; Design'
_journal_page_first 80
_journal_paper_doi 10.1021/cg700840j
_journal_volume 8
_journal_year 2008
_chemical_formula_moiety '2 C12 H20 N O3, S O4, H2O'
_chemical_formula_sum 'C24 H42 N2 O11 S'
_chemical_formula_weight 566.66
_chemical_name_common 'Terbutaline sulfate monohydrate'
_chemical_name_systematic
; 
bis-[1-(3,3-dihydroxyphenyl)-2-tert-butylaminoethanol] sulfate 
monohydrate 
;
_space_group_IT_number 2
_symmetry_cell_setting triclinic
_symmetry_Int_Tables_number 2
_symmetry_space_group_name_Hall '-P 1'
_symmetry_space_group_name_H-M 'P -1'
_atom_sites_solution_hydrogens difmap
_atom_sites_solution_primary direct
_atom_sites_solution_secondary difmap
_audit_creation_method SHELXL-97
_cell_angle_alpha 64.02(1)
_cell_angle_beta 89.97(1)
_cell_angle_gamma 87.46(1)
_cell_formula_units_Z 2
_cell_length_a 10.1636(2)
_cell_length_b 11.7839(3)
_cell_length_c 13.1905(3)
_cell_measurement_reflns_used 6397
_cell_measurement_temperature 120(2)
_cell_measurement_theta_max 30.57
_cell_measurement_theta_min 2.61
_cell_volume 1418.43(13)
_computing_cell_refinement 'SAINT Ver. 6.45  (Bruker-AXS, 2003)'
_computing_data_collection 'SMART Ver. 5.630 (Bruker-AXS, 2003)'
_computing_data_reduction 'SAINT Ver. 6.45'
_computing_molecular_graphics 'SHELXTL Ver. 6.14'
_computing_publication_material 'SHELXTL Ver. 6.14'
_computing_structure_refinement 'SHELXTL Ver. 6.14'
_computing_structure_solution 'SHELXTL Ver. 6.14 (Bruker-AXS, 2003)'
_diffrn_ambient_temperature 120(2)
_diffrn_measured_fraction_theta_full 0.996
_diffrn_measured_fraction_theta_max 0.996
_diffrn_measurement_device_type 'Bruker SMART CCD 6000'
_diffrn_measurement_method '0.30\% \w scans'
_diffrn_radiation_monochromator graphite
_diffrn_radiation_source 'fine-focus sealed tube'
_diffrn_radiation_type Mo-K\a
_diffrn_radiation_wavelength 0.71073
_diffrn_reflns_av_R_equivalents 0.0466
_diffrn_reflns_av_sigmaI/netI 0.0490
_diffrn_reflns_limit_h_max 14
_diffrn_reflns_limit_h_min -13
_diffrn_reflns_limit_k_max 16
_diffrn_reflns_limit_k_min -16
_diffrn_reflns_limit_l_max 18
_diffrn_reflns_limit_l_min -18
_diffrn_reflns_number 19014
_diffrn_reflns_theta_full 29.50
_diffrn_reflns_theta_max 29.50
_diffrn_reflns_theta_min 1.72
_diffrn_standards_number 0
_exptl_absorpt_coefficient_mu 0.174
_exptl_absorpt_correction_type none
_exptl_crystal_colour colorless
_exptl_crystal_density_diffrn 1.327
_exptl_crystal_density_method 'not measured'
_exptl_crystal_description shard
_exptl_crystal_F_000 608
_exptl_crystal_size_max 0.22
_exptl_crystal_size_mid 0.12
_exptl_crystal_size_min 0.10
_refine_diff_density_max 0.423
_refine_diff_density_min -0.438
_refine_diff_density_rms 0.073
_refine_ls_extinction_method none
_refine_ls_goodness_of_fit_ref 0.955
_refine_ls_hydrogen_treatment refall
_refine_ls_matrix_type full
_refine_ls_number_parameters 511
_refine_ls_number_reflns 7858
_refine_ls_number_restraints 0
_refine_ls_restrained_S_all 0.955
_refine_ls_R_factor_all 0.0562
_refine_ls_R_factor_gt 0.0370
_refine_ls_shift/su_max 0.000
_refine_ls_shift/su_mean 0.000
_refine_ls_structure_factor_coef Fsqd
_refine_ls_weighting_details 'calc w=1/[\s^2^(Fo^2^)+(0.0600P)^2^+0.0000P] where P=(Fo^2^+2Fc^2^)/3'
_refine_ls_weighting_scheme calc
_refine_ls_wR_factor_gt 0.0935
_refine_ls_wR_factor_ref 0.1030
_reflns_number_gt 5772
_reflns_number_total 7858
_reflns_threshold_expression I>2\s(I)
_cod_data_source_file cg700840j-file001.cif
_cod_data_source_block s145
_cod_depositor_comments
;
The following automatic conversions were performed:

'_symmetry_cell_setting' value 'Triclinic' changed to 'triclinic'
according to /home/saulius/struct/CIF-dictionaries/cif_core.dic
dictionary named 'cif_core.dic' version 2.4.1 from 2010-06-29.

Automatic conversion script
Id: cif_fix_values 1715 2011-07-08 13:25:40Z adriana 
;
_cod_original_cell_volume 1418.4(1)
_cod_original_sg_symbol_Hall '-P 1        '
_cod_original_sg_symbol_H-M 'P -1        '
_cod_database_code 4503236

loop_
_symmetry_equiv_pos_as_xyz
'x, y, z'
'-x, -y, -z'

loop_
_atom_site_label
_atom_site_type_symbol
_atom_site_fract_x
_atom_site_fract_y
_atom_site_fract_z
_atom_site_U_iso_or_equiv
_atom_site_adp_type
_atom_site_occupancy
_atom_site_symmetry_multiplicity
_atom_site_calc_flag
S1 S 0.44287(3) 0.68178(3) 0.77436(3) 0.01582(8) Uani 1 1 d
O1 O 0.04075(10) 0.79605(10) 0.21471(8) 0.0217(2) Uani 1 1 d
O2 O 0.24658(10) 0.56991(9) 0.57851(8) 0.0217(2) Uani 1 1 d
O3 O 0.46470(9) 0.99174(9) 0.38371(8) 0.0189(2) Uani 1 1 d
O21 O 1.10763(10) 0.92546(10) 0.98239(9) 0.0230(2) Uani 1 1 d
O22 O 1.10722(11) 0.76578(12) 0.70667(9) 0.0317(3) Uani 1 1 d
O23 O 0.80903(10) 0.53521(9) 1.09575(8) 0.0229(2) Uani 1 1 d
O1S O 0.39742(9) 0.63045(9) 0.89204(7) 0.0205(2) Uani 1 1 d
O2S O 0.58584(9) 0.69830(9) 0.77118(8) 0.0214(2) Uani 1 1 d
O3S O 0.41204(9) 0.59083(9) 0.72903(8) 0.0198(2) Uani 1 1 d
O4S O 0.37456(9) 0.80623(9) 0.70458(8) 0.0195(2) Uani 1 1 d
N1 N 0.33466(11) 1.16560(10) 0.44823(10) 0.0163(2) Uani 1 1 d
N2 N 0.54240(11) 0.64922(11) 1.06467(10) 0.0167(2) Uani 1 1 d
C1 C 0.26301(12) 0.90037(12) 0.36925(11) 0.0156(2) Uani 1 1 d
C2 C 0.18063(13) 0.90238(12) 0.28419(11) 0.0169(2) Uani 1 1 d
C3 C 0.12159(12) 0.79131(12) 0.29959(10) 0.0164(2) Uani 1 1 d
C4 C 0.14519(13) 0.67962(12) 0.39743(11) 0.0176(3) Uani 1 1 d
C5 C 0.22708(12) 0.68027(12) 0.48178(10) 0.0164(2) Uani 1 1 d
C6 C 0.28625(13) 0.78977(12) 0.46819(11) 0.0171(2) Uani 1 1 d
C7 C 0.32591(12) 1.01913(12) 0.35836(11) 0.0163(2) Uani 1 1 d
C8 C 0.26057(13) 1.06194(13) 0.44129(12) 0.0187(3) Uani 1 1 d
C9 C 0.26614(13) 1.24217(12) 0.50329(11) 0.0188(3) Uani 1 1 d
C10 C 0.14992(15) 1.31913(15) 0.42844(13) 0.0247(3) Uani 1 1 d
C11 C 0.37038(15) 1.32870(15) 0.50886(14) 0.0250(3) Uani 1 1 d
C12 C 0.22320(17) 1.15183(16) 0.62077(13) 0.0276(3) Uani 1 1 d
C21 C 0.88448(12) 0.71483(12) 0.93679(11) 0.0174(3) Uani 1 1 d
C22 C 0.93860(12) 0.78806(12) 0.98396(11) 0.0180(3) Uani 1 1 d
C23 C 1.05122(12) 0.85318(12) 0.93799(11) 0.0178(3) Uani 1 1 d
C24 C 1.10880(13) 0.84799(13) 0.84472(11) 0.0203(3) Uani 1 1 d
C25 C 1.05382(13) 0.77550(14) 0.79804(11) 0.0214(3) Uani 1 1 d
C26 C 0.94101(13) 0.70886(13) 0.84336(11) 0.0205(3) Uani 1 1 d
C27 C 0.76661(12) 0.63781(12) 0.99105(11) 0.0175(3) Uani 1 1 d
C28 C 0.66091(13) 0.72067(13) 1.01139(13) 0.0206(3) Uani 1 1 d
C29 C 0.44162(13) 0.71606(14) 1.10896(13) 0.0223(3) Uani 1 1 d
C30 C 0.41230(16) 0.84910(15) 1.01715(17) 0.0339(4) Uani 1 1 d
C31 C 0.49786(17) 0.7157(2) 1.21632(17) 0.0371(4) Uani 1 1 d
C32 C 0.31938(14) 0.63808(15) 1.13549(14) 0.0256(3) Uani 1 1 d
O1W O -0.05995(14) 0.57429(12) 0.26216(11) 0.0401(3) Uani 1 1 d
H1N1 H 0.3576(15) 1.2220(15) 0.3747(14) 0.022(4) Uiso 1 1 d
H2N1 H 0.4102(17) 1.1332(16) 0.4885(14) 0.025(4) Uiso 1 1 d
H1N2 H 0.4983(16) 0.6308(16) 1.0122(14) 0.026(4) Uiso 1 1 d
H2N2 H 0.5652(16) 0.5804(17) 1.1185(15) 0.022(4) Uiso 1 1 d
H1O H 0.007(2) 0.724(2) 0.2322(18) 0.053(6) Uiso 1 1 d
H2O H 0.297(2) 0.5842(19) 0.6201(17) 0.040(5) Uiso 1 1 d
H3O H 0.507(2) 1.058(2) 0.3488(17) 0.043(6) Uiso 1 1 d
H21O H 1.076(2) 0.904(2) 1.047(2) 0.058(7) Uiso 1 1 d
H22O H 1.184(2) 0.793(2) 0.6989(19) 0.061(7) Uiso 1 1 d
H23O H 0.754(2) 0.472(2) 1.106(2) 0.070(7) Uiso 1 1 d
H2 H 0.1639(16) 0.9768(16) 0.2206(15) 0.026(4) Uiso 1 1 d
H4 H 0.1047(17) 0.6048(17) 0.4058(15) 0.031(4) Uiso 1 1 d
H6 H 0.3381(15) 0.7908(15) 0.5250(13) 0.020(4) Uiso 1 1 d
H7 H 0.3140(14) 1.0839(14) 0.2834(13) 0.013(3) Uiso 1 1 d
H81 H 0.1712(16) 1.0965(15) 0.4139(13) 0.019(4) Uiso 1 1 d
H82 H 0.2615(15) 0.9940(15) 0.5158(13) 0.017(4) Uiso 1 1 d
H101 H 0.1789(17) 1.3763(17) 0.3553(16) 0.033(5) Uiso 1 1 d
H102 H 0.0827(18) 1.2678(18) 0.4222(15) 0.035(5) Uiso 1 1 d
H103 H 0.1073(17) 1.3683(17) 0.4648(14) 0.030(4) Uiso 1 1 d
H111 H 0.4000(18) 1.3802(17) 0.4342(16) 0.033(5) Uiso 1 1 d
H112 H 0.3304(17) 1.3865(17) 0.5368(15) 0.030(4) Uiso 1 1 d
H113 H 0.4470(17) 1.2764(17) 0.5596(15) 0.031(4) Uiso 1 1 d
H121 H 0.1543(18) 1.0980(18) 0.6191(15) 0.036(5) Uiso 1 1 d
H122 H 0.1924(18) 1.2036(18) 0.6552(16) 0.036(5) Uiso 1 1 d
H123 H 0.2983(19) 1.0990(18) 0.6637(16) 0.039(5) Uiso 1 1 d
H22 H 0.9025(15) 0.7953(14) 1.0493(13) 0.018(4) Uiso 1 1 d
H24 H 1.1879(16) 0.8949(16) 0.8122(14) 0.025(4) Uiso 1 1 d
H26 H 0.9053(16) 0.6556(16) 0.8123(14) 0.027(4) Uiso 1 1 d
H27 H 0.7325(13) 0.5964(12) 0.9436(11) 0.004(3) Uiso 1 1 d
H281 H 0.6940(16) 0.7529(16) 1.0603(14) 0.027(4) Uiso 1 1 d
H282 H 0.6341(16) 0.7902(16) 0.9411(15) 0.027(4) Uiso 1 1 d
H301 H 0.4922(19) 0.9010(18) 1.0019(16) 0.040(5) Uiso 1 1 d
H302 H 0.3825(19) 0.8495(19) 0.9412(17) 0.043(5) Uiso 1 1 d
H303 H 0.337(2) 0.891(2) 1.0418(18) 0.052(6) Uiso 1 1 d
H311 H 0.574(2) 0.768(2) 1.1962(17) 0.049(6) Uiso 1 1 d
H312 H 0.432(2) 0.7548(19) 1.2483(16) 0.044(5) Uiso 1 1 d
H313 H 0.522(2) 0.626(2) 1.2756(19) 0.056(6) Uiso 1 1 d
H321 H 0.2533(18) 0.6743(17) 1.1683(16) 0.035(5) Uiso 1 1 d
H322 H 0.2829(17) 0.6398(17) 1.0672(16) 0.032(5) Uiso 1 1 d
H323 H 0.3423(17) 0.5503(18) 1.1905(16) 0.034(5) Uiso 1 1 d
H1W H -0.111(2) 0.535(2) 0.317(2) 0.062(7) Uiso 1 1 d
H2W H -0.088(2) 0.561(2) 0.207(2) 0.061(7) Uiso 1 1 d

loop_
_atom_site_aniso_label
_atom_site_aniso_U_11
_atom_site_aniso_U_22
_atom_site_aniso_U_33
_atom_site_aniso_U_23
_atom_site_aniso_U_13
_atom_site_aniso_U_12
S1 0.01740(15) 0.01675(15) 0.01294(14) -0.00582(12) 0.00081(11) -0.00462(11)
O1 0.0248(5) 0.0228(5) 0.0186(5) -0.0097(4) -0.0052(4) -0.0054(4)
O2 0.0309(5) 0.0155(5) 0.0170(5) -0.0053(4) -0.0050(4) -0.0050(4)
O3 0.0180(4) 0.0160(5) 0.0218(5) -0.0071(4) 0.0008(4) -0.0042(4)
O21 0.0204(5) 0.0254(5) 0.0274(5) -0.0150(4) 0.0021(4) -0.0073(4)
O22 0.0233(5) 0.0546(8) 0.0265(6) -0.0255(5) 0.0093(4) -0.0126(5)
O23 0.0226(5) 0.0196(5) 0.0218(5) -0.0044(4) -0.0015(4) -0.0055(4)
O1S 0.0252(5) 0.0226(5) 0.0132(4) -0.0069(4) 0.0030(4) -0.0070(4)
O2S 0.0175(4) 0.0243(5) 0.0193(5) -0.0063(4) -0.0001(4) -0.0055(4)
O3S 0.0239(5) 0.0200(5) 0.0177(4) -0.0102(4) -0.0023(4) -0.0025(4)
O4S 0.0200(5) 0.0172(5) 0.0183(5) -0.0049(4) -0.0007(4) -0.0028(4)
N1 0.0181(5) 0.0147(5) 0.0174(5) -0.0080(4) 0.0014(4) -0.0021(4)
N2 0.0160(5) 0.0165(5) 0.0186(5) -0.0085(5) -0.0004(4) -0.0019(4)
C1 0.0162(6) 0.0149(6) 0.0177(6) -0.0090(5) 0.0007(5) -0.0016(4)
C2 0.0190(6) 0.0159(6) 0.0147(6) -0.0059(5) 0.0000(5) -0.0012(5)
C3 0.0161(6) 0.0203(6) 0.0160(6) -0.0108(5) -0.0008(5) -0.0013(5)
C4 0.0203(6) 0.0167(6) 0.0188(6) -0.0101(5) 0.0016(5) -0.0047(5)
C5 0.0196(6) 0.0147(6) 0.0151(6) -0.0065(5) 0.0010(5) -0.0018(5)
C6 0.0201(6) 0.0174(6) 0.0156(6) -0.0087(5) -0.0008(5) -0.0032(5)
C7 0.0182(6) 0.0145(6) 0.0157(6) -0.0060(5) -0.0012(5) -0.0023(5)
C8 0.0205(6) 0.0159(6) 0.0217(7) -0.0096(5) 0.0027(5) -0.0053(5)
C9 0.0214(6) 0.0181(6) 0.0202(6) -0.0114(5) 0.0022(5) -0.0004(5)
C10 0.0252(7) 0.0233(7) 0.0275(8) -0.0132(6) -0.0010(6) 0.0030(6)
C11 0.0271(7) 0.0266(7) 0.0297(8) -0.0198(7) 0.0019(6) -0.0036(6)
C12 0.0321(8) 0.0282(8) 0.0217(7) -0.0101(6) 0.0077(6) -0.0009(6)
C21 0.0160(6) 0.0176(6) 0.0169(6) -0.0058(5) -0.0003(5) -0.0024(5)
C22 0.0172(6) 0.0196(6) 0.0168(6) -0.0076(5) 0.0012(5) -0.0027(5)
C23 0.0168(6) 0.0161(6) 0.0190(6) -0.0061(5) -0.0021(5) -0.0012(5)
C24 0.0175(6) 0.0215(7) 0.0191(6) -0.0060(5) 0.0010(5) -0.0038(5)
C25 0.0187(6) 0.0293(7) 0.0168(6) -0.0106(6) 0.0010(5) -0.0020(5)
C26 0.0201(6) 0.0247(7) 0.0192(6) -0.0115(6) 0.0006(5) -0.0040(5)
C27 0.0174(6) 0.0187(6) 0.0166(6) -0.0077(5) 0.0007(5) -0.0043(5)
C28 0.0176(6) 0.0174(6) 0.0260(7) -0.0085(6) 0.0020(5) -0.0051(5)
C29 0.0173(6) 0.0263(7) 0.0303(7) -0.0192(6) -0.0001(5) 0.0011(5)
C30 0.0226(7) 0.0220(8) 0.0572(11) -0.0176(8) -0.0007(7) 0.0011(6)
C31 0.0292(8) 0.0570(12) 0.0447(10) -0.0407(10) -0.0022(7) 0.0022(8)
C32 0.0198(7) 0.0308(8) 0.0299(8) -0.0165(7) 0.0048(6) -0.0018(6)
O1W 0.0558(8) 0.0383(7) 0.0231(6) -0.0084(5) -0.0027(6) -0.0281(6)

loop_
_atom_type_symbol
_atom_type_description
_atom_type_scat_dispersion_real
_atom_type_scat_dispersion_imag
_atom_type_scat_source
C C 0.0033 0.0016 'International Tables Vol C Tables 4.2.6.8 and 6.1.1.4'
H H 0.0000 0.0000 'International Tables Vol C Tables 4.2.6.8 and 6.1.1.4'
N N 0.0061 0.0033 'International Tables Vol C Tables 4.2.6.8 and 6.1.1.4'
O O 0.0106 0.0060 'International Tables Vol C Tables 4.2.6.8 and 6.1.1.4'
S S 0.1246 0.1234 'International Tables Vol C Tables 4.2.6.8 and 6.1.1.4'

loop_
_geom_angle_atom_site_label_1
_geom_angle_atom_site_label_2
_geom_angle_atom_site_label_3
_geom_angle
_geom_angle_publ_flag
O2S S1 O1S 110.19(6) yes
O2S S1 O3S 109.88(6) yes
O1S S1 O3S 107.94(5) yes
O2S S1 O4S 108.73(5) yes
O1S S1 O4S 110.38(6) yes
O3S S1 O4S 109.72(5) yes
C3 O1 H1O 111.3(14) ?
C5 O2 H2O 107.3(14) ?
C7 O3 H3O 110.3(14) ?
C23 O21 H21O 106.7(15) ?
C25 O22 H22O 107.4(16) ?
C27 O23 H23O 105.0(15) ?
C8 N1 C9 117.56(10) yes
C8 N1 H1N1 108.2(9) ?
C9 N1 H1N1 108.2(10) ?
C8 N1 H2N1 109.9(11) ?
C9 N1 H2N1 105.2(10) ?
H1N1 N1 H2N1 107.5(14) ?
C28 N2 C29 116.09(10) yes
C28 N2 H1N2 109.1(10) ?
C29 N2 H1N2 106.9(10) ?
C28 N2 H2N2 110.0(11) ?
C29 N2 H2N2 107.3(11) ?
H1N2 N2 H2N2 107.0(15) ?
C2 C1 C6 120.75(11) yes
C2 C1 C7 120.90(11) yes
C6 C1 C7 118.32(11) yes
C1 C2 C3 118.83(12) yes
C1 C2 H2 119.6(10) ?
C3 C2 H2 121.5(10) ?
O1 C3 C4 121.31(11) yes
O1 C3 C2 117.60(12) yes
C4 C3 C2 121.08(12) yes
C5 C4 C3 119.02(12) yes
C5 C4 H4 121.3(11) ?
C3 C4 H4 119.7(11) ?
O2 C5 C6 121.24(11) yes
O2 C5 C4 118.03(11) yes
C6 C5 C4 120.73(12) yes
C5 C6 C1 119.59(12) yes
C5 C6 H6 120.7(10) ?
C1 C6 H6 119.7(10) ?
O3 C7 C1 108.90(10) yes
O3 C7 C8 110.53(10) yes
C1 C7 C8 108.53(10) yes
O3 C7 H7 109.1(9) ?
C1 C7 H7 110.0(9) ?
C8 C7 H7 109.8(9) ?
N1 C8 C7 110.48(10) yes
N1 C8 H81 107.1(9) ?
C7 C8 H81 109.3(9) ?
N1 C8 H82 106.7(9) ?
C7 C8 H82 110.9(9) ?
H81 C8 H82 112.3(13) ?
C10 C9 C12 111.96(12) yes
C10 C9 C11 110.75(12) yes
C12 C9 C11 111.31(12) yes
C10 C9 N1 108.70(11) yes
C12 C9 N1 108.94(11) yes
C11 C9 N1 104.89(10) yes
C9 C10 H101 110.8(11) ?
C9 C10 H102 113.1(11) ?
H101 C10 H102 110.8(15) ?
C9 C10 H103 107.7(10) ?
H101 C10 H103 109.0(15) ?
H102 C10 H103 105.2(15) ?
C9 C11 H111 109.4(10) ?
C9 C11 H112 109.2(10) ?
H111 C11 H112 106.7(15) ?
C9 C11 H113 110.1(10) ?
H111 C11 H113 110.6(15) ?
H112 C11 H113 110.9(14) ?
C9 C12 H121 112.7(11) ?
C9 C12 H122 105.9(11) ?
H121 C12 H122 110.3(16) ?
C9 C12 H123 109.7(11) ?
H121 C12 H123 108.9(16) ?
H122 C12 H123 109.3(15) ?
C26 C21 C22 120.29(12) yes
C26 C21 C27 120.16(11) yes
C22 C21 C27 119.51(11) yes
C23 C22 C21 119.53(12) yes
C23 C22 H22 117.1(9) ?
C21 C22 H22 123.3(9) ?
O21 C23 C24 117.99(11) yes
O21 C23 C22 121.21(12) yes
C24 C23 C22 120.79(12) yes
C23 C24 C25 119.24(12) yes
C23 C24 H24 120.4(9) ?
C25 C24 H24 120.4(9) ?
O22 C25 C24 121.81(12) yes
O22 C25 C26 117.36(12) yes
C24 C25 C26 120.83(12) yes
C21 C26 C25 119.30(12) yes
C21 C26 H26 120.3(10) ?
C25 C26 H26 120.4(10) ?
O23 C27 C21 108.47(10) yes
O23 C27 C28 110.13(11) yes
C21 C27 C28 109.85(11) yes
O23 C27 H27 105.1(8) ?
C21 C27 H27 110.8(7) ?
C28 C27 H27 112.4(8) ?
N2 C28 C27 111.98(11) yes
N2 C28 H281 107.5(10) ?
C27 C28 H281 110.2(10) ?
N2 C28 H282 108.4(10) ?
C27 C28 H282 109.8(10) ?
H281 C28 H282 108.9(14) ?
C30 C29 C31 112.27(14) yes
C30 C29 C32 111.23(12) yes
C31 C29 C32 110.23(14) yes
C30 C29 N2 108.43(12) yes
C31 C29 N2 108.61(11) yes
C32 C29 N2 105.82(11) yes
C29 C30 H301 110.9(11) ?
C29 C30 H302 112.2(11) ?
H301 C30 H302 107.7(15) ?
C29 C30 H303 109.3(12) ?
H301 C30 H303 109.4(16) ?
H302 C30 H303 107.2(16) ?
C29 C31 H311 108.1(12) ?
C29 C31 H312 109.8(11) ?
H311 C31 H312 107.1(17) ?
C29 C31 H313 111.6(12) ?
H311 C31 H313 111.8(17) ?
H312 C31 H313 108.4(17) ?
C29 C32 H321 109.1(11) ?
C29 C32 H322 110.1(11) ?
H321 C32 H322 108.7(15) ?
C29 C32 H323 109.9(10) ?
H321 C32 H323 108.7(15) ?
H322 C32 H323 110.3(15) ?
H1W O1W H2W 105(2) ?

loop_
_geom_bond_atom_site_label_1
_geom_bond_atom_site_label_2
_geom_bond_distance
_geom_bond_publ_flag
S1 O2S 1.4728(9) yes
S1 O1S 1.4799(9) yes
S1 O3S 1.4817(9) yes
S1 O4S 1.4858(10) yes
O1 C3 1.3689(15) yes
O1 H1O 0.86(2) ?
O2 C5 1.3720(15) yes
O2 H2O 0.83(2) ?
O3 C7 1.4392(15) yes
O3 H3O 0.85(2) ?
O21 C23 1.3704(15) yes
O21 H21O 0.84(2) ?
O22 C25 1.3693(17) yes
O22 H22O 0.84(2) ?
O23 C27 1.4306(16) yes
O23 H23O 0.92(3) ?
N1 C8 1.4990(16) yes
N1 C9 1.5312(16) yes
N1 H1N1 0.942(17) ?
N1 H2N1 0.903(18) ?
N2 C28 1.4913(17) yes
N2 C29 1.5303(17) yes
N2 H1N2 0.931(17) ?
N2 H2N2 0.834(18) ?
C1 C2 1.3915(17) yes
C1 C6 1.3930(18) yes
C1 C7 1.5135(17) yes
C2 C3 1.3968(18) yes
C2 H2 0.919(17) ?
C3 C4 1.3927(18) yes
C4 C5 1.3927(17) yes
C4 H4 0.952(18) ?
C5 C6 1.3874(17) yes
C6 H6 0.921(16) ?
C7 C8 1.5313(18) yes
C7 H7 0.951(15) ?
C8 H81 0.980(16) ?
C8 H82 0.958(16) ?
C9 C10 1.521(2) yes
C9 C12 1.5232(19) yes
C9 C11 1.5260(19) yes
C10 H101 0.959(19) ?
C10 H102 0.960(19) ?
C10 H103 0.986(18) ?
C11 H111 0.960(19) ?
C11 H112 0.979(18) ?
C11 H113 1.015(18) ?
C12 H121 0.972(19) ?
C12 H122 0.950(19) ?
C12 H123 0.97(2) ?
C21 C26 1.3876(18) yes
C21 C22 1.3954(18) yes
C21 C27 1.5158(17) yes
C22 C23 1.3914(18) yes
C22 H22 0.973(16) ?
C23 C24 1.3862(19) yes
C24 C25 1.3872(19) yes
C24 H24 0.983(17) ?
C25 C26 1.3987(19) yes
C26 H26 0.969(17) ?
C27 C28 1.5217(19) yes
C27 H27 1.016(13) ?
C28 H281 0.949(17) ?
C28 H282 0.959(18) ?
C29 C30 1.519(2) yes
C29 C31 1.526(2) yes
C29 C32 1.526(2) yes
C30 H301 1.006(19) ?
C30 H302 1.04(2) ?
C30 H303 1.02(2) ?
C31 H311 0.97(2) ?
C31 H312 0.99(2) ?
C31 H313 1.02(2) ?
C32 H321 0.978(19) ?
C32 H322 0.966(18) ?
C32 H323 0.986(19) ?
O1W H1W 0.86(3) ?
O1W H2W 0.86(3) ?

loop_
_geom_hbond_atom_site_label_D
_geom_hbond_atom_site_label_H
_geom_hbond_atom_site_label_A
_geom_hbond_distance_DH
_geom_hbond_distance_HA
_geom_hbond_distance_DA
_geom_hbond_angle_DHA
_geom_hbond_site_symmetry_A
N1 H1N1 O2S 0.942(17) 1.837(17) 2.7651(15) 167.9(14) 2_676
N1 H2N1 O3 0.903(18) 2.071(18) 2.9292(15) 158.5(15) 2_676
N2 H1N2 O1S 0.931(17) 1.890(18) 2.8070(14) 167.8(15) .
N2 H2N2 O3S 0.834(18) 2.138(18) 2.9601(15) 168.6(16) 2_667
O1 H1O O1W 0.86(2) 1.80(2) 2.6591(15) 177(2) .
O2 H2O O3S 0.83(2) 1.88(2) 2.7020(13) 171(2) .
O3 H3O O4S 0.85(2) 1.92(2) 2.7579(13) 168.6(19) 2_676
O21 H21O O1 0.84(2) 2.05(2) 2.8588(15) 159(2) 1_656
O22 H22O O4S 0.84(2) 1.96(2) 2.7774(14) 164(2) 1_655
O23 H23O O1S 0.92(3) 1.99(3) 2.8855(13) 166(2) 2_667
O1W H1W O2 0.86(3) 2.00(3) 2.8379(16) 168(2) 2_566
O1W H2W O23 0.86(3) 1.94(3) 2.7834(15) 167(2) 1_454
